data_2200926
loop_
_publ_author_name
'Kruszynski, Rafal'
'Bartczak, Tadeusz J.'
'Mikiciuk-Olasik, El\.zbieta'

_publ_section_title
;
 4-[(4-Ethoxyphenyl)aminoacetyl]-1,2,3,4-tetrahydroquinoxalin-2-one
;
_journal_issue 2
_journal_name_full 'Acta Crystallographica Section E'
_journal_page_first o98
_journal_page_last o101
_journal_paper_doi 10.1107/S1600536801021742
_journal_volume 58
_journal_year 2002
_chemical_formula_iupac 'C20 H21 N3 O4'
_chemical_formula_moiety 'C20 H21 N3 O4'
_chemical_formula_sum 'C20 H21 N3 O4'
_chemical_formula_weight 367.40
_chemical_name_systematic
;4-(2-Acetyl-2-(4-ethoxyphenyl)amino-1-oxoethyl)-1,2,3,4-
tetrahydro-2-quinoxalinone
;
_space_group_IT_number 14
_symmetry_cell_setting monoclinic
_symmetry_space_group_name_Hall '-P 2yn'
_symmetry_space_group_name_H-M 'P 1 21/n 1'
_atom_sites_solution_hydrogens geom
_atom_sites_solution_primary direct
_atom_sites_solution_secondary difmap
_cell_angle_alpha 90.00
_cell_angle_beta 99.880(10)
_cell_angle_gamma 90.00
_cell_formula_units_Z 4
_cell_length_a 8.2890(10)
_cell_length_b 12.117(2)
_cell_length_c 19.225(3)
_cell_measurement_reflns_used 99
_cell_measurement_temperature 293(2)
_cell_measurement_theta_max 60
_cell_measurement_theta_min 5
_cell_volume 1902.3(5)
_computing_cell_refinement 'KM-4 Software'
_computing_data_collection 'KM-4 Software (Kuma, 1993)'
_computing_data_reduction 'DATAPROC (Ga\/ldecki et al, 1998)'
_computing_molecular_graphics 'XP in SHELXTL/PC (Sheldrick, 1990b) and ORTEP-3 (Farrugia, 1997)'
_computing_structure_refinement 'SHELXL97 (Sheldrick, 1997)'
_computing_structure_solution 'SHELXS97 (Sheldrick, 1990a)'
_diffrn_ambient_temperature 293(2)
_diffrn_measured_fraction_theta_full .889
_diffrn_measured_fraction_theta_max .890
_diffrn_measurement_device_type 'Kuma KM-4'
_diffrn_measurement_method \w-2\q
_diffrn_radiation_monochromator graphite
_diffrn_radiation_source 'fine-focus sealed tube'
_diffrn_radiation_type 'Cu K\a'
_diffrn_radiation_wavelength 1.54052
_diffrn_reflns_av_R_equivalents .0343
_diffrn_reflns_av_sigmaI/netI .0607
_diffrn_reflns_limit_h_max 9
_diffrn_reflns_limit_h_min -9
_diffrn_reflns_limit_k_max 15
_diffrn_reflns_limit_k_min 0
_diffrn_reflns_limit_l_max 0
_diffrn_reflns_limit_l_min -24
_diffrn_reflns_number 4204
_diffrn_reflns_theta_full 80.59
_diffrn_reflns_theta_max 80.59
_diffrn_reflns_theta_min 4.33
_diffrn_standards_decay_% -4.0
_diffrn_standards_interval_count 100
_diffrn_standards_number 2
_exptl_absorpt_coefficient_mu .746
_exptl_absorpt_correction_T_max .715
_exptl_absorpt_correction_T_min .692
_exptl_absorpt_correction_type numerical
_exptl_absorpt_process_details '(X-RED; Stoe & Cie, 1999)'
_exptl_crystal_colour colourless
_exptl_crystal_density_diffrn 1.283
_exptl_crystal_density_meas ?
_exptl_crystal_density_method 'not measured'
_exptl_crystal_description sphere
_exptl_crystal_F_000 776
_exptl_crystal_size_rad .51
_refine_diff_density_max .576
_refine_diff_density_min -.330
_refine_ls_extinction_method none
_refine_ls_goodness_of_fit_ref .962
_refine_ls_hydrogen_treatment mixed
_refine_ls_matrix_type full
_refine_ls_number_parameters 250
_refine_ls_number_reflns 3916
_refine_ls_number_restraints 0
_refine_ls_restrained_S_all .962
_refine_ls_R_factor_all .1625
_refine_ls_R_factor_gt .0742
_refine_ls_shift/su_max .006
_refine_ls_shift/su_mean .000
_refine_ls_structure_factor_coef Fsqd
_refine_ls_weighting_details 'w = 1/[\s^2^(Fo^2^)+(0.1581P)^2^] where P = (Fo^2^+2Fc^2^)/3'
_refine_ls_weighting_scheme calc
_refine_ls_wR_factor_gt .2184
_refine_ls_wR_factor_ref .2477
_reflns_number_gt 1952
_reflns_number_total 3916
_reflns_threshold_expression I>2\s(I)
_cod_data_source_file na6123.cif
_cod_data_source_block V
_cod_depositor_comments
;
The following automatic conversions were performed:

'_exptl_crystal_density_meas' value 'not measured' was changed to '?'
- the value is perceived as not measured.

Automatic conversion script
Id: cif_fix_values 3008 2015-01-20 13:52:24Z robertas 
;
_cod_original_sg_symbol_H-M 'P 21/n'
_cod_database_code 2200926
_cod_database_fobs_code 2200926

loop_
_symmetry_equiv_pos_as_xyz
'x, y, z'
'-x+1/2, y+1/2, -z+1/2'
'-x, -y, -z'
'x-1/2, -y-1/2, z-1/2'

loop_
_atom_site_label
_atom_site_fract_x
_atom_site_fract_y
_atom_site_fract_z
_atom_site_U_iso_or_equiv
_atom_site_adp_type
_atom_site_calc_flag
_atom_site_refinement_flags
_atom_site_occupancy
_atom_site_disorder_assembly
_atom_site_disorder_group
_atom_site_type_symbol
N12 .6189(3) .7165(2) .13601(15) .0485(6) Uani d . 1 . . N
C21 .5487(4) .7771(3) .1819(2) .0564(8) Uani d . 1 . . C
O13 .4613(3) .7330(2) .21980(14) .0674(7) Uani d . 1 . . O
C22 .5818(6) .8990(3) .1872(3) .0767(12) Uani d . 1 . . C
H22A .6972 .9119 .1907 .092 Uiso calc R 1 . . H
H22B .5453 .9279 .2283 .092 Uiso calc R 1 . . H
H22C .5241 .9351 .1458 .092 Uiso calc R 1 . . H
C12 .5837(4) .5990(2) .13085(18) .0459(7) Uani d . 1 . . C
H12A .5941 .5677 .1779 .055 Uiso calc R 1 . . H
H12B .6624 .5626 .1066 .055 Uiso calc R 1 . . H
C11 .4122(4) .5786(3) .09102(17) .0479(7) Uani d . 1 . . C
O11 .3327(3) .6527(2) .05875(16) .0746(8) Uani d . 1 . . O
N1 .3484(3) .4755(2) .09372(14) .0465(6) Uani d . 1 . . N
C8 .1713(4) .4615(3) .06975(19) .0574(9) Uani d . 1 . . C
H8A .1532 .4065 .0325 .069 Uiso calc R 1 . . H
H8B .1248 .5306 .0504 .069 Uiso calc R 1 . . H
C7 .0872(4) .4264(3) .1285(2) .0615(10) Uani d . 1 . . C
O1 -.0516(3) .4530(3) .1315(2) .0998(11) Uani d . 1 . . O
N2 .1776(4) .3617(3) .17842(19) .0591(8) Uani d . 1 . . N
H3 .135(5) .325(4) .204(2) .077(14) Uiso d . 1 . . H
C6 .3362(4) .3262(3) .17427(17) .0478(7) Uani d . 1 . . C
C1 .4261(4) .3832(2) .13107(17) .0459(7) Uani d . 1 . . C
C2 .5806(4) .3460(3) .1232(2) .0559(9) Uani d . 1 . . C
H2 .6379 .3806 .0918 .067 Uiso calc R 1 . . H
C3 .6476(5) .2573(3) .1625(3) .0719(12) Uani d . 1 . . C
H3A .7519 .2329 .1583 .086 Uiso calc R 1 . . H
C4 .5623(5) .2043(3) .2081(2) .0703(11) Uani d . 1 . . C
H4 .6106 .1458 .2353 .084 Uiso calc R 1 . . H
C5 .4061(5) .2371(3) .2136(2) .0612(9) Uani d . 1 . . C
H5 .3478 .1998 .2436 .073 Uiso calc R 1 . . H
C13 .6987(4) .7639(3) .08156(18) .0550(8) Uani d . 1 . . C
C18 .8668(5) .7447(3) .0833(2) .0610(9) Uani d . 1 . . C
H18 .9247 .7028 .1198 .073 Uiso calc R 1 . . H
C17 .9453(5) .7855(4) .0335(2) .0733(11) Uani d . 1 . . C
H17 1.0555 .7695 .0346 .088 Uiso calc R 1 . . H
C16 .8651(5) .8491(4) -.0176(2) .0724(12) Uani d . 1 . . C
C15 .7003(7) .8703(4) -.0238(2) .0884(15) Uani d . 1 . . C
H15 .6462 .9126 -.0610 .106 Uiso calc R 1 . . H
C14 .6124(6) .8251(3) .0289(2) .0774(12) Uani d . 1 . . C
H14 .5009 .8378 .0265 .093 Uiso calc R 1 . . H
O12 .9570(4) .8877(3) -.06865(19) .1013(11) Uani d . 1 . . O
C19 .8841(8) .9603(4) -.1158(3) .1053(18) Uani d . 1 . . C
H19A .8537 1.0256 -.0918 .126 Uiso calc R 1 . . H
H19B .7854 .9283 -.1425 .126 Uiso calc R 1 . . H
C20 1.0017(7) .9920(4) -.1656(3) .0962(16) Uani d . 1 . . C
H20A .9531 1.0489 -.1972 .115 Uiso calc R 1 . . H
H20B 1.0235 .9285 -.1923 .115 Uiso calc R 1 . . H
H20C 1.1024 1.0186 -.1385 .115 Uiso calc R 1 . . H

loop_
_atom_site_aniso_label
_atom_site_aniso_U_11
_atom_site_aniso_U_22
_atom_site_aniso_U_33
_atom_site_aniso_U_12
_atom_site_aniso_U_13
_atom_site_aniso_U_23
N12 .0395(15) .0437(13) .0646(16) -.0056(10) .0153(12) -.0047(12)
C21 .050(2) .0485(17) .073(2) -.0019(15) .0162(17) .0002(17)
O13 .0607(16) .0601(15) .0901(18) -.0025(12) .0379(14) .0010(13)
C22 .090(3) .0451(19) .102(3) -.0049(19) .039(3) -.008(2)
C12 .0352(16) .0406(15) .0628(19) -.0038(12) .0110(13) .0005(13)
C11 .0434(18) .0477(17) .0531(17) -.0012(13) .0098(14) .0023(14)
O11 .0546(15) .0594(15) .103(2) -.0041(11) -.0069(14) .0292(14)
N1 .0294(13) .0459(13) .0627(15) -.0012(10) .0035(11) .0017(12)
C8 .0340(18) .062(2) .071(2) -.0068(14) -.0042(15) .0063(17)
C7 .0266(17) .066(2) .090(3) -.0063(15) .0063(16) .005(2)
O1 .0327(15) .113(3) .155(3) .0056(15) .0225(17) .032(2)
N2 .0405(17) .0590(17) .080(2) -.0048(13) .0158(15) .0079(16)
C6 .0338(16) .0477(16) .0605(18) -.0039(13) .0039(13) -.0067(14)
C1 .0368(17) .0382(14) .0611(18) -.0029(12) .0035(13) -.0066(13)
C2 .0377(18) .0460(16) .085(2) -.0005(13) .0132(16) -.0083(17)
C3 .0398(19) .0516(19) .121(3) .0065(15) .005(2) -.005(2)
C4 .060(2) .0447(18) .098(3) .0034(16) -.011(2) .0023(19)
C5 .058(2) .0508(19) .072(2) -.0066(16) .0013(17) .0069(17)
C13 .059(2) .0455(17) .062(2) -.0134(15) .0143(17) -.0052(15)
C18 .055(2) .062(2) .070(2) -.0146(16) .0243(18) -.0118(17)
C17 .066(3) .077(3) .081(3) -.009(2) .025(2) -.009(2)
C16 .065(3) .078(3) .081(3) -.032(2) .030(2) -.012(2)
C15 .121(4) .068(3) .068(3) -.022(3) -.006(3) .011(2)
C14 .081(3) .068(2) .082(3) -.015(2) .010(2) .010(2)
O12 .104(3) .101(3) .102(2) -.008(2) .025(2) .017(2)
C19 .141(5) .070(3) .090(3) -.023(3) -.020(3) -.008(3)
C20 .132(5) .082(3) .085(3) -.022(3) .048(3) .007(2)

loop_
_atom_type_symbol
_atom_type_description
_atom_type_scat_dispersion_real
_atom_type_scat_dispersion_imag
_atom_type_scat_source
C C .0181 .0091 'International Tables Vol C Tables 4.2.6.8 and 6.1.1.4'
H H .0000 .0000 'International Tables Vol C Tables 4.2.6.8 and 6.1.1.4'
N N .0311 .0180 'International Tables Vol C Tables 4.2.6.8 and 6.1.1.4'
O O .0492 .0322 'International Tables Vol C Tables 4.2.6.8 and 6.1.1.4'

loop_
_geom_angle_atom_site_label_1
_geom_angle_atom_site_label_2
_geom_angle_atom_site_label_3
_geom_angle
_geom_angle_publ_flag
C21 N12 C13 123.8(3) no
C21 N12 C12 118.2(3) no
C13 N12 C12 116.8(3) no
O13 C21 N12 120.8(3) no
O13 C21 C22 120.4(3) no
N12 C21 C22 118.9(3) no
C21 C22 H22A 109.5 no
C21 C22 H22B 109.5 no
H22A C22 H22B 109.5 no
C21 C22 H22C 109.5 no
H22A C22 H22C 109.5 no
H22B C22 H22C 109.5 no
N12 C12 C11 110.8(3) no
N12 C12 H12A 109.5 no
C11 C12 H12A 109.5 no
N12 C12 H12B 109.5 no
C11 C12 H12B 109.5 no
H12A C12 H12B 108.1 no
O11 C11 N1 121.1(3) no
O11 C11 C12 121.0(3) no
N1 C11 C12 117.9(3) no
C11 N1 C1 126.5(2) no
C11 N1 C8 117.9(3) no
C1 N1 C8 114.1(3) no
N1 C8 C7 111.6(3) no
N1 C8 H8A 109.3 no
C7 C8 H8A 109.3 no
N1 C8 H8B 109.3 no
C7 C8 H8B 109.3 no
H8A C8 H8B 108.0 no
O1 C7 N2 122.3(4) no
O1 C7 C8 122.4(4) no
N2 C7 C8 115.3(3) no
C7 N2 C6 123.1(3) no
C7 N2 H3 121(3) no
C6 N2 H3 113(3) no
C5 C6 C1 119.8(3) no
C5 C6 N2 121.1(3) no
C1 C6 N2 119.1(3) no
C2 C1 C6 120.1(3) no
C2 C1 N1 123.1(3) no
C6 C1 N1 116.7(3) no
C3 C2 C1 119.1(3) no
C3 C2 H2 120.4 no
C1 C2 H2 120.4 no
C2 C3 C4 120.8(3) no
C2 C3 H3A 119.6 no
C4 C3 H3A 119.6 no
C3 C4 C5 120.5(3) no
C3 C4 H4 119.7 no
C5 C4 H4 119.7 no
C4 C5 C6 119.5(3) no
C4 C5 H5 120.2 no
C6 C5 H5 120.2 no
C14 C13 C18 120.1(4) no
C14 C13 N12 120.6(3) no
C18 C13 N12 119.3(3) no
C17 C18 C13 121.4(4) no
C17 C18 H18 119.3 no
C13 C18 H18 119.3 no
C16 C17 C18 119.8(4) no
C16 C17 H17 120.1 no
C18 C17 H17 120.1 no
C17 C16 C15 122.4(4) no
C17 C16 O12 116.1(4) no
C15 C16 O12 121.3(4) no
C16 C15 C14 118.6(4) no
C16 C15 H15 120.7 no
C14 C15 H15 120.7 no
C13 C14 C15 117.6(4) no
C13 C14 H14 121.2 no
C15 C14 H14 121.2 no
C19 O12 C16 117.0(5) no
O12 C19 C20 109.2(5) no
O12 C19 H19A 109.8 no
C20 C19 H19A 109.8 no
O12 C19 H19B 109.8 no
C20 C19 H19B 109.8 no
H19A C19 H19B 108.3 no
C19 C20 H20A 109.5 no
C19 C20 H20B 109.5 no
H20A C20 H20B 109.5 no
C19 C20 H20C 109.5 no
H20A C20 H20C 109.5 no
H20B C20 H20C 109.5 no

loop_
_geom_bond_atom_site_label_1
_geom_bond_atom_site_label_2
_geom_bond_site_symmetry_2
_geom_bond_distance
_geom_bond_publ_flag
N12 C21 . 1.354(4) no
N12 C13 . 1.449(4) no
N12 C12 . 1.454(4) no
C21 O13 . 1.234(4) no
C21 C22 . 1.502(5) no
C22 H22A . .9600 no
C22 H22B . .9600 no
C22 H22C . .9600 no
C12 C11 . 1.515(4) no
C12 H12A . .9700 no
C12 H12B . .9700 no
C11 O11 . 1.219(4) no
C11 N1 . 1.361(4) no
N1 C1 . 1.422(4) no
N1 C8 . 1.470(4) no
C8 C7 . 1.487(5) no
C8 H8A . .9700 no
C8 H8B . .9700 no
C7 O1 . 1.206(4) no
C7 N2 . 1.361(5) no
N2 C6 . 1.398(4) no
N2 H3 . .78(4) no
C6 C5 . 1.387(5) no
C6 C1 . 1.391(4) no
C1 C2 . 1.391(4) no
C2 C3 . 1.375(5) no
C2 H2 . .9300 no
C3 C4 . 1.375(6) no
C3 H3A . .9300 no
C4 C5 . 1.376(5) no
C4 H4 . .9300 no
C5 H5 . .9300 no
C13 C14 . 1.356(5) no
C13 C18 . 1.407(5) no
C18 C17 . 1.342(5) no
C18 H18 . .9300 no
C17 C16 . 1.332(6) no
C17 H17 . .9300 no
C16 C15 . 1.375(7) no
C16 O12 . 1.421(5) no
C15 C14 . 1.452(6) no
C15 H15 . .9300 no
C14 H14 . .9300 no
O12 C19 . 1.331(6) no
C19 C20 . 1.528(7) no
C19 H19A . .9700 no
C19 H19B . .9700 no
C20 H20A . .9600 no
C20 H20B . .9600 no
C20 H20C . .9600 no

loop_
_geom_hbond_atom_site_label_D
_geom_hbond_atom_site_label_H
_geom_hbond_atom_site_label_A
_geom_hbond_site_symmetry_A
_geom_hbond_distance_DH
_geom_hbond_distance_HA
_geom_hbond_distance_DA
_geom_hbond_angle_DHA
C8 H8B O11 . .97 2.26 2.702(4) 107
N2 H3 O13 2_545 .78(4) 2.11(4) 2.891(4) 174(4)
C20 H20B O13 4_675 .96 2.58 3.486(6) 158

loop_
_geom_torsion_atom_site_label_1
_geom_torsion_atom_site_label_2
_geom_torsion_atom_site_label_3
_geom_torsion_atom_site_label_4
_geom_torsion
_geom_torsion_publ_flag
C1 C6 N2 C7 20.2(5) yes
C6 N2 C7 C8 -2.5(5) yes
N2 C7 C8 N1 -32.3(4) yes
C7 C8 N1 C1 51.6(4) yes
C8 N1 C1 C6 -35.7(4) yes
N1 C1 C6 N2 .1(4) yes
C1 N1 C11 O11 -178.0(3) yes
C8 N1 C11 O11 -12.6(5) yes
C1 N1 C11 C12 .6(5) yes
C8 N1 C11 C12 166.0(3) yes
N1 C11 C12 N12 -167.1(3) yes
C11 C12 N12 C21 74.5(4) yes
C11 C12 N12 C13 -93.1(3) yes
C12 N12 C13 C18 -75.5(4) yes
C12 N12 C13 C14 103.6(4) yes
C15 C16 O12 C19 11.1(6) yes
C17 C16 O12 C19 -173.2(4) yes
C16 O12 C19 C20 179.8(4) yes

loop_
_cod_related_entry_id
_cod_related_entry_database
_cod_related_entry_code
1 ChemSpider 21132517
